data_2208829
loop_
_publ_author_name
'Shu-Rong Ban'
'Xing Yang'
'Wen-Bin Chen'
'Xiao-Feng Cheng'
'Hai-Bin Song'

_publ_section_title
;
 <i>N</i>-(3-Benzyloxy-5-methylpyrazin-2-yl)-2-chlorobenzenesulfonamide
;
_journal_coeditor_code CI2043
_journal_issue 5
_journal_name_full 'Acta Crystallographica Section E'
_journal_page_first o1713
_journal_page_last o1714
_journal_paper_doi 10.1107/S1600536806011809
_journal_volume 62
_journal_year 2006
_chemical_formula_iupac 'C18 H16 Cl N3 O3 S'
_chemical_formula_moiety 'C18 H16 Cl N3 O3 S'
_chemical_formula_sum 'C18 H16 Cl N3 O3 S'
_chemical_formula_weight 389.85
_chemical_name_systematic
;
N-(3-benzyloxy-5-methylpyrazin-2-yl)-2-chloro-benzenesulfonamide
;
_space_group_IT_number 14
_symmetry_cell_setting monoclinic
_symmetry_space_group_name_Hall '-P 2yn'
_symmetry_space_group_name_H-M 'P 1 21/n 1'
_atom_sites_solution_hydrogens geom
_atom_sites_solution_primary direct
_atom_sites_solution_secondary difmap
_cell_angle_alpha 90.00
_cell_angle_beta 107.466(5)
_cell_angle_gamma 90.00
_cell_formula_units_Z 4
_cell_length_a 11.764(3)
_cell_length_b 13.519(4)
_cell_length_c 12.068(4)
_cell_measurement_reflns_used 741
_cell_measurement_temperature 293(2)
_cell_measurement_theta_max 23.45
_cell_measurement_theta_min 2.32
_cell_volume 1830.8(9)
_computing_cell_refinement 'SAINT (Bruker, 1999)'
_computing_data_collection 'SMART (Bruker, 1998)'
_computing_data_reduction SAINT
_computing_molecular_graphics 'SHELXTL (Bruker, 1999)'
_computing_publication_material SHELXTL
_computing_structure_refinement 'SHELXL97 (Sheldrick, 1997)'
_computing_structure_solution 'SHELXS97 (Sheldrick, 1997)'
_diffrn_ambient_temperature 293(2)
_diffrn_measured_fraction_theta_full 0.998
_diffrn_measured_fraction_theta_max 0.998
_diffrn_measurement_device_type 'Bruker SMART 1000 CCD area-detector'
_diffrn_measurement_method '\f and \w'
_diffrn_radiation_monochromator graphite
_diffrn_radiation_source 'fine-focus sealed tube'
_diffrn_radiation_type MoK\a
_diffrn_radiation_wavelength 0.71073
_diffrn_reflns_av_R_equivalents 0.0501
_diffrn_reflns_av_sigmaI/netI 0.0634
_diffrn_reflns_limit_h_max 14
_diffrn_reflns_limit_h_min -8
_diffrn_reflns_limit_k_max 16
_diffrn_reflns_limit_k_min -16
_diffrn_reflns_limit_l_max 14
_diffrn_reflns_limit_l_min -15
_diffrn_reflns_number 10398
_diffrn_reflns_theta_full 26.41
_diffrn_reflns_theta_max 26.41
_diffrn_reflns_theta_min 2.12
_diffrn_standards_number 0
_exptl_absorpt_coefficient_mu 0.346
_exptl_absorpt_correction_T_max 0.9340
_exptl_absorpt_correction_T_min 0.9154
_exptl_absorpt_correction_type multi-scan
_exptl_absorpt_process_details '(SADABS; Sheldrick, 1996)'
_exptl_crystal_colour colourless
_exptl_crystal_density_diffrn 1.414
_exptl_crystal_density_method 'not measured'
_exptl_crystal_description Prism
_exptl_crystal_F_000 808
_exptl_crystal_size_max 0.26
_exptl_crystal_size_mid 0.22
_exptl_crystal_size_min 0.20
_refine_diff_density_max 0.241
_refine_diff_density_min -0.316
_refine_ls_extinction_method none
_refine_ls_goodness_of_fit_ref 1.006
_refine_ls_hydrogen_treatment constr
_refine_ls_matrix_type full
_refine_ls_number_parameters 236
_refine_ls_number_reflns 3745
_refine_ls_number_restraints 0
_refine_ls_restrained_S_all 1.006
_refine_ls_R_factor_all 0.0953
_refine_ls_R_factor_gt 0.0450
_refine_ls_shift/su_max 0.002
_refine_ls_shift/su_mean 0.000
_refine_ls_structure_factor_coef Fsqd
_refine_ls_weighting_details 'calc w=1/[\s^2^(Fo^2^)+(0.0461P)^2^] where P=(Fo^2^+2Fc^2^)/3'
_refine_ls_weighting_scheme calc
_refine_ls_wR_factor_gt 0.0899
_refine_ls_wR_factor_ref 0.1062
_reflns_number_gt 2227
_reflns_number_total 3745
_reflns_threshold_expression I>2\s(I)
_cod_data_source_file ci2043.cif
_cod_data_source_block I
_cod_depositor_comments
;
The following automatic conversions were performed:
'_symmetry_cell_setting' value 'Monoclinic' changed to 'monoclinic'
according to '/home/saulius/struct/CIF-dictionaries/cif_core.dic'
dictionary named 'cif_core.dic' version 2.4.1 from 2010-06-29.

Automatic conversion script
Id: cif_fix_enum 1527 2010-12-29 10:47:43Z saulius 

The following automatic conversions were performed:

'_symmetry_cell_setting' value 'Monoclinic' changed to 'monoclinic'
according to /home/saulius/struct/CIF-dictionaries/cif_core.dic
dictionary named 'cif_core.dic' version 2.4.1 from 2010-06-29.

Automatic conversion script
Id: cif_fix_values 1715 2011-07-08 13:25:40Z adriana 
;
_cod_original_cell_volume 1830.7(9)
_cod_original_sg_symbol_H-M 'P 21/n'
_cod_database_code 2208829
_cod_database_fobs_code 2208829

loop_
_symmetry_equiv_pos_as_xyz
'x, y, z'
'-x+1/2, y+1/2, -z+1/2'
'-x, -y, -z'
'x-1/2, -y-1/2, z-1/2'

loop_
_atom_site_type_symbol
_atom_site_label
_atom_site_fract_x
_atom_site_fract_y
_atom_site_fract_z
_atom_site_U_iso_or_equiv
_atom_site_adp_type
_atom_site_calc_flag
_atom_site_refinement_flags
_atom_site_occupancy
S S1 1.11173(6) 0.10591(5) 0.65465(6) 0.04022(18) Uani d . 1
Cl Cl1 0.88304(7) 0.17454(6) 0.44238(6) 0.0642(2) Uani d . 1
N N1 1.00012(19) 0.12341(15) 0.84574(18) 0.0456(5) Uani d . 1
N N2 0.81038(19) 0.00464(15) 0.85792(18) 0.0454(5) Uani d . 1
N N3 1.00358(19) 0.04077(14) 0.67572(17) 0.0433(5) Uani d . 1
H H3 0.9738 -0.0057 0.6270 0.052 Uiso calc R 1
O O1 0.81798(18) -0.06867(13) 0.68538(15) 0.0560(5) Uani d . 1
O O2 1.12520(16) 0.07065(13) 0.54749(15) 0.0508(5) Uani d . 1
O O3 1.21291(15) 0.10343(13) 0.75551(15) 0.0528(5) Uani d . 1
C C1 0.9557(2) 0.05524(18) 0.7677(2) 0.0388(6) Uani d . 1
C C2 0.8587(2) -0.00424(17) 0.7739(2) 0.0407(6) Uani d . 1
C C3 0.8562(2) 0.07508(19) 0.9390(2) 0.0442(7) Uani d . 1
C C4 0.9496(2) 0.13287(18) 0.9318(2) 0.0465(7) Uani d . 1
H H4 0.9794 0.1806 0.9887 0.056 Uiso calc R 1
C C5 0.7991(3) 0.0881(2) 1.0339(2) 0.0617(8) Uani d . 1
H H5A 0.7208 0.1155 1.0018 0.093 Uiso calc R 1
H H5B 0.8466 0.1321 1.0919 0.093 Uiso calc R 1
H H5C 0.7933 0.0251 1.0685 0.093 Uiso calc R 1
C C6 1.0591(2) 0.22972(17) 0.6365(2) 0.0365(6) Uani d . 1
C C7 0.9627(2) 0.25923(19) 0.5442(2) 0.0430(6) Uani d . 1
C C8 0.9248(3) 0.3566(2) 0.5342(3) 0.0588(8) Uani d . 1
H H8 0.8603 0.3762 0.4722 0.071 Uiso calc R 1
C C9 0.9834(3) 0.4242(2) 0.6168(3) 0.0664(9) Uani d . 1
H H9 0.9579 0.4896 0.6107 0.080 Uiso calc R 1
C C10 1.0798(3) 0.3960(2) 0.7087(3) 0.0619(8) Uani d . 1
H H10 1.1197 0.4424 0.7635 0.074 Uiso calc R 1
C C11 1.1166(2) 0.2989(2) 0.7186(2) 0.0524(7) Uani d . 1
H H11 1.1807 0.2796 0.7811 0.063 Uiso calc R 1
C C12 0.7486(3) -0.1525(2) 0.7025(3) 0.0587(8) Uani d . 1
H H12A 0.7001 -0.1769 0.6277 0.070 Uiso calc R 1
H H12B 0.6957 -0.1318 0.7462 0.070 Uiso calc R 1
C C13 0.8285(3) -0.23395(19) 0.7669(2) 0.0488(7) Uani d . 1
C C14 0.9298(3) -0.2587(3) 0.7390(3) 0.0751(10) Uani d . 1
H H14 0.9488 -0.2244 0.6802 0.090 Uiso calc R 1
C C15 1.0034(4) -0.3334(3) 0.7965(4) 0.0956(13) Uani d . 1
H H15 1.0720 -0.3487 0.7769 0.115 Uiso calc R 1
C C16 0.9764(4) -0.3848(3) 0.8819(4) 0.0922(12) Uani d . 1
H H16 1.0260 -0.4356 0.9205 0.111 Uiso calc R 1
C C17 0.8755(4) -0.3613(3) 0.9107(3) 0.0870(11) Uani d . 1
H H17 0.8565 -0.3963 0.9691 0.104 Uiso calc R 1
C C18 0.8018(3) -0.2860(2) 0.8533(3) 0.0662(9) Uani d . 1
H H18 0.7336 -0.2704 0.8736 0.079 Uiso calc R 1

loop_
_atom_site_aniso_label
_atom_site_aniso_U_11
_atom_site_aniso_U_22
_atom_site_aniso_U_33
_atom_site_aniso_U_12
_atom_site_aniso_U_13
_atom_site_aniso_U_23
S1 0.0353(3) 0.0446(4) 0.0397(4) -0.0007(3) 0.0096(3) -0.0010(3)
Cl1 0.0509(4) 0.0806(5) 0.0471(4) 0.0034(4) -0.0066(3) -0.0111(4)
N1 0.0476(13) 0.0459(13) 0.0429(13) -0.0074(11) 0.0129(11) -0.0070(11)
N2 0.0481(14) 0.0449(12) 0.0447(13) -0.0049(11) 0.0161(12) 0.0028(11)
N3 0.0491(13) 0.0427(12) 0.0417(13) -0.0097(10) 0.0193(11) -0.0078(10)
O1 0.0706(13) 0.0504(11) 0.0502(12) -0.0206(10) 0.0231(11) -0.0105(9)
O2 0.0485(11) 0.0580(11) 0.0510(12) -0.0033(9) 0.0225(10) -0.0092(9)
O3 0.0413(10) 0.0598(11) 0.0502(11) 0.0045(9) 0.0031(9) 0.0022(9)
C1 0.0420(15) 0.0377(14) 0.0369(15) 0.0024(12) 0.0122(12) 0.0043(12)
C2 0.0472(16) 0.0357(14) 0.0367(15) -0.0030(13) 0.0089(13) 0.0002(12)
C3 0.0455(16) 0.0458(15) 0.0419(16) 0.0064(13) 0.0141(14) 0.0049(13)
C4 0.0532(17) 0.0450(15) 0.0397(15) -0.0021(13) 0.0114(14) -0.0067(13)
C5 0.066(2) 0.071(2) 0.0527(18) -0.0035(17) 0.0245(17) -0.0056(15)
C6 0.0322(13) 0.0425(14) 0.0353(14) -0.0036(11) 0.0111(11) 0.0004(11)
C7 0.0402(15) 0.0506(16) 0.0372(15) -0.0002(13) 0.0103(12) 0.0028(12)
C8 0.0582(19) 0.0564(18) 0.0583(19) 0.0122(16) 0.0118(16) 0.0144(16)
C9 0.079(2) 0.0426(16) 0.083(2) 0.0048(17) 0.033(2) 0.0094(17)
C10 0.067(2) 0.0438(17) 0.073(2) -0.0104(16) 0.0184(18) -0.0096(16)
C11 0.0443(16) 0.0526(17) 0.0533(18) -0.0070(14) 0.0041(14) -0.0056(14)
C12 0.0557(18) 0.0536(17) 0.067(2) -0.0211(15) 0.0185(16) -0.0150(15)
C13 0.0511(17) 0.0439(16) 0.0554(18) -0.0133(14) 0.0221(15) -0.0156(14)
C14 0.080(3) 0.068(2) 0.094(3) -0.003(2) 0.051(2) -0.007(2)
C15 0.085(3) 0.077(3) 0.138(4) 0.005(2) 0.053(3) -0.022(3)
C16 0.093(3) 0.060(2) 0.113(3) 0.017(2) 0.015(3) -0.007(2)
C17 0.115(3) 0.064(2) 0.083(3) -0.003(2) 0.031(3) 0.010(2)
C18 0.065(2) 0.066(2) 0.076(2) -0.0098(18) 0.0330(19) -0.0063(18)

loop_
_atom_type_symbol
_atom_type_description
_atom_type_scat_dispersion_real
_atom_type_scat_dispersion_imag
_atom_type_scat_source
C C 0.0033 0.0016 'International Tables Vol C Tables 4.2.6.8 and 6.1.1.4'
H H 0.0000 0.0000 'International Tables Vol C Tables 4.2.6.8 and 6.1.1.4'
N N 0.0061 0.0033 'International Tables Vol C Tables 4.2.6.8 and 6.1.1.4'
O O 0.0106 0.0060 'International Tables Vol C Tables 4.2.6.8 and 6.1.1.4'
S S 0.1246 0.1234 'International Tables Vol C Tables 4.2.6.8 and 6.1.1.4'
Cl Cl 0.1484 0.1585 'International Tables Vol C Tables 4.2.6.8 and 6.1.1.4'

loop_
_geom_angle_atom_site_label_1
_geom_angle_atom_site_label_2
_geom_angle_atom_site_label_3
_geom_angle
_geom_angle_publ_flag
O3 S1 O2 118.26(11) y
O3 S1 N3 110.20(11) y
O2 S1 N3 105.34(11) y
O3 S1 C6 107.38(11) y
O2 S1 C6 109.35(11) y
N3 S1 C6 105.64(11) y
C1 N1 C4 116.6(2) ?
C2 N2 C3 116.9(2) y
C1 N3 S1 124.52(18) y
C1 N3 H3 117.7 ?
S1 N3 H3 117.7 ?
C2 O1 C12 118.3(2) ?
N1 C1 N3 120.0(2) ?
N1 C1 C2 121.0(2) ?
N3 C1 C2 119.0(2) ?
N2 C2 O1 122.7(2) y
N2 C2 C1 122.2(2) ?
O1 C2 C1 115.1(2) y
N2 C3 C4 120.5(2) ?
N2 C3 C5 117.4(2) ?
C4 C3 C5 122.1(3) ?
N1 C4 C3 122.7(2) ?
N1 C4 H4 118.6 ?
C3 C4 H4 118.6 ?
C3 C5 H5A 109.5 ?
C3 C5 H5B 109.5 ?
H5A C5 H5B 109.5 ?
C3 C5 H5C 109.5 ?
H5A C5 H5C 109.5 ?
H5B C5 H5C 109.5 ?
C11 C6 C7 119.1(2) ?
C11 C6 S1 118.2(2) ?
C7 C6 S1 122.74(19) ?
C8 C7 C6 120.5(2) ?
C8 C7 Cl1 118.4(2) ?
C6 C7 Cl1 121.1(2) ?
C9 C8 C7 119.4(3) ?
C9 C8 H8 120.3 ?
C7 C8 H8 120.3 ?
C8 C9 C10 120.8(3) ?
C8 C9 H9 119.6 ?
C10 C9 H9 119.6 ?
C11 C10 C9 119.6(3) ?
C11 C10 H10 120.2 ?
C9 C10 H10 120.2 ?
C10 C11 C6 120.7(3) ?
C10 C11 H11 119.7 ?
C6 C11 H11 119.7 ?
O1 C12 C13 110.9(2) ?
O1 C12 H12A 109.5 ?
C13 C12 H12A 109.5 ?
O1 C12 H12B 109.5 ?
C13 C12 H12B 109.5 ?
H12A C12 H12B 108.1 ?
C18 C13 C14 118.4(3) ?
C18 C13 C12 121.3(3) ?
C14 C13 C12 120.3(3) ?
C13 C14 C15 121.1(3) ?
C13 C14 H14 119.4 ?
C15 C14 H14 119.4 ?
C16 C15 C14 120.2(4) ?
C16 C15 H15 119.9 ?
C14 C15 H15 119.9 ?
C15 C16 C17 119.5(4) ?
C15 C16 H16 120.3 ?
C17 C16 H16 120.3 ?
C16 C17 C18 120.3(3) ?
C16 C17 H17 119.8 ?
C18 C17 H17 119.8 ?
C13 C18 C17 120.5(3) ?
C13 C18 H18 119.7 ?
C17 C18 H18 119.7 ?

loop_
_geom_bond_atom_site_label_1
_geom_bond_atom_site_label_2
_geom_bond_distance
_geom_bond_publ_flag
S1 O3 1.4246(18) y
S1 O2 1.4310(17) y
S1 N3 1.629(2) y
S1 C6 1.775(2) y
Cl1 C7 1.734(3) ?
N1 C1 1.309(3) y
N1 C4 1.349(3) y
N2 C2 1.308(3) y
N2 C3 1.356(3) y
N3 C1 1.401(3) y
N3 H3 0.86 ?
O1 C2 1.350(3) y
O1 C12 1.447(3) y
C1 C2 1.417(3) ?
C3 C4 1.372(4) ?
C3 C5 1.502(3) ?
C4 H4 0.93 ?
C5 H5A 0.96 ?
C5 H5B 0.96 ?
C5 H5C 0.96 ?
C6 C11 1.382(3) ?
C6 C7 1.389(3) ?
C7 C8 1.383(4) ?
C8 C9 1.376(4) ?
C8 H8 0.93 ?
C9 C10 1.380(4) ?
C9 H9 0.93 ?
C10 C11 1.376(4) ?
C10 H10 0.93 ?
C11 H11 0.93 ?
C12 C13 1.504(4) ?
C12 H12A 0.97 ?
C12 H12B 0.97 ?
C13 C18 1.370(4) ?
C13 C14 1.374(4) ?
C14 C15 1.375(5) ?
C14 H14 0.93 ?
C15 C16 1.357(5) ?
C15 H15 0.93 ?
C16 C17 1.371(5) ?
C16 H16 0.93 ?
C17 C18 1.381(5) ?
C17 H17 0.93 ?
C18 H18 0.93 ?

loop_
_geom_hbond_atom_site_label_D
_geom_hbond_atom_site_label_H
_geom_hbond_atom_site_label_A
_geom_hbond_site_symmetry_A
_geom_hbond_distance_DH
_geom_hbond_distance_HA
_geom_hbond_distance_DA
_geom_hbond_angle_DHA
_geom_hbond_publ_flag
N3 H3 O2 3_756 0.86 2.26 3.061(3) 156 yes
C11 H11 Cl1 4_666 0.93 2.66 3.488(3) 149 yes

loop_
_geom_torsion_atom_site_label_1
_geom_torsion_atom_site_label_2
_geom_torsion_atom_site_label_3
_geom_torsion_atom_site_label_4
_geom_torsion
O3 S1 N3 C1 55.5(2)
O2 S1 N3 C1 -175.9(2)
C6 S1 N3 C1 -60.2(2)
C4 N1 C1 N3 -179.9(2)
C4 N1 C1 C2 0.7(3)
S1 N3 C1 N1 -1.7(3)
S1 N3 C1 C2 177.73(18)
C3 N2 C2 O1 -177.2(2)
C3 N2 C2 C1 1.1(4)
C12 O1 C2 N2 -21.7(4)
C12 O1 C2 C1 159.9(2)
N1 C1 C2 N2 -1.2(4)
N3 C1 C2 N2 179.3(2)
N1 C1 C2 O1 177.2(2)
N3 C1 C2 O1 -2.3(3)
C2 N2 C3 C4 -0.5(4)
C2 N2 C3 C5 178.2(2)
C1 N1 C4 C3 -0.2(4)
N2 C3 C4 N1 0.1(4)
C5 C3 C4 N1 -178.5(2)
O3 S1 C6 C11 -2.3(2)
O2 S1 C6 C11 -131.8(2)
N3 S1 C6 C11 115.3(2)
O3 S1 C6 C7 178.30(19)
O2 S1 C6 C7 48.8(2)
N3 S1 C6 C7 -64.1(2)
C11 C6 C7 C8 0.3(4)
S1 C6 C7 C8 179.7(2)
C11 C6 C7 Cl1 -177.00(19)
S1 C6 C7 Cl1 2.4(3)
C6 C7 C8 C9 -0.2(4)
Cl1 C7 C8 C9 177.2(2)
C7 C8 C9 C10 0.5(4)
C8 C9 C10 C11 -0.9(4)
C9 C10 C11 C6 1.1(4)
C7 C6 C11 C10 -0.7(4)
S1 C6 C11 C10 179.8(2)
C2 O1 C12 C13 -81.4(3)
O1 C12 C13 C18 138.0(3)
O1 C12 C13 C14 -42.8(4)
C18 C13 C14 C15 -0.4(5)
C12 C13 C14 C15 -179.6(3)
C13 C14 C15 C16 0.6(6)
C14 C15 C16 C17 -0.4(6)
C15 C16 C17 C18 0.0(6)
C14 C13 C18 C17 0.1(4)
C12 C13 C18 C17 179.3(3)
C16 C17 C18 C13 0.1(5)

loop_
_cod_related_entry_id
_cod_related_entry_database
_cod_related_entry_code
1 ChemSpider 21128413
